data_7014693
loop_
_publ_author_name
'Chang, Kai-Chieh'
'Lu, Chia-Fu'
'Wang, Po-Yang'
'Lu, Duan-Yen'
'Chen, Hong-Zhang'
'Kuo, Ting-Shen'
'Tsai, Yi-Chou'

_publ_section_title
;
 Ligand-controlled synthesis of vanadium(i) \b-diketiminates and their
 catalysis in cyclotrimerization of alkynes.
;
_journal_issue 10
_journal_name_full 'Dalton transactions (Cambridge, England : 2003)'
_journal_page_first 2324
_journal_page_last 2331
_journal_paper_doi 10.1039/c0dt01061h
_journal_volume 40
_journal_year 2011
_chemical_formula_moiety 'C53 H59 N2 V'
_chemical_formula_sum 'C53 H59 N2 V'
_chemical_formula_weight 774.96
_chemical_name_systematic
;
?
;
_space_group_IT_number 2
_symmetry_cell_setting triclinic
_symmetry_space_group_name_Hall '-P 1'
_symmetry_space_group_name_H-M 'P -1'
_atom_sites_solution_hydrogens geom
_atom_sites_solution_primary direct
_atom_sites_solution_secondary difmap
_audit_creation_method SHELXL-97
_cell_angle_alpha 98.915(3)
_cell_angle_beta 117.457(4)
_cell_angle_gamma 92.696(3)
_cell_formula_units_Z 2
_cell_length_a 13.2728(11)
_cell_length_b 13.3879(11)
_cell_length_c 14.0552(12)
_cell_measurement_reflns_used 28784
_cell_measurement_temperature 200(2)
_cell_measurement_theta_max 25.35
_cell_measurement_theta_min 2.037
_cell_volume 2169.3(3)
_computing_cell_refinement 'HKL Scalepack (Otwinowski & Minor 1997)'
_computing_data_collection 'Collect (Nonius BV, 1997-2000)'
_computing_data_reduction 'HKL Denzo and Scalepack (Otwinowski & Minor 19'
_computing_molecular_graphics 'Ortep-3 for Windows (Farrugia, 1997)'
_computing_publication_material 'WinGX publication routines (Farrugia, 1999)'
_computing_structure_refinement 'SHELXL-97 (Sheldrick, 1997)'
_computing_structure_solution 'SHELXS-86 (Sheldrick, 1986)'
_diffrn_ambient_temperature 200(2)
_diffrn_detector_area_resol_mean 9
_diffrn_measured_fraction_theta_full 0.941
_diffrn_measured_fraction_theta_max 0.941
_diffrn_measurement_device_type KappaCCD
_diffrn_measurement_method 'CCD rotation images, thick slices'
_diffrn_radiation_monochromator graphite
_diffrn_radiation_source 'fine-focus sealed tube'
_diffrn_radiation_type MoK\a
_diffrn_radiation_wavelength 0.71073
_diffrn_reflns_av_R_equivalents 0.1441
_diffrn_reflns_av_sigmaI/netI 0.3132
_diffrn_reflns_limit_h_max 15
_diffrn_reflns_limit_h_min -15
_diffrn_reflns_limit_k_max 15
_diffrn_reflns_limit_k_min -16
_diffrn_reflns_limit_l_max 16
_diffrn_reflns_limit_l_min -16
_diffrn_reflns_number 24184
_diffrn_reflns_theta_full 25.29
_diffrn_reflns_theta_max 25.29
_diffrn_reflns_theta_min 2.04
_exptl_absorpt_coefficient_mu 0.266
_exptl_absorpt_correction_T_max 1.0901
_exptl_absorpt_correction_T_min 0.8433
_exptl_absorpt_correction_type multi-scan
_exptl_absorpt_process_details
;
?
;
_exptl_crystal_colour black
_exptl_crystal_density_diffrn 1.186
_exptl_crystal_density_method 'not measured'
_exptl_crystal_description prism
_exptl_crystal_F_000 828
_exptl_crystal_size_max 0.38
_exptl_crystal_size_mid 0.11
_exptl_crystal_size_min 0.05
_refine_diff_density_max 0.477
_refine_diff_density_min -0.579
_refine_diff_density_rms 0.157
_refine_ls_extinction_coef 0.041(5)
_refine_ls_extinction_expression Fc^*^=kFc[1+0.001xFc^2^\l^3^/sin(2\q)]^-1/4^
_refine_ls_extinction_method SHELXL
_refine_ls_goodness_of_fit_ref 1.016
_refine_ls_hydrogen_treatment noref
_refine_ls_matrix_type full
_refine_ls_number_parameters 506
_refine_ls_number_reflns 7409
_refine_ls_number_restraints 0
_refine_ls_restrained_S_all 1.016
_refine_ls_R_factor_all 0.2764
_refine_ls_R_factor_gt 0.1177
_refine_ls_shift/su_max 0.000
_refine_ls_shift/su_mean 0.000
_refine_ls_structure_factor_coef Fsqd
_refine_ls_weighting_details 'calc w=1/[\s^2^(Fo^2^)+(0.1165P)^2^+1.4145P] where P=(Fo^2^+2Fc^2^)/3'
_refine_ls_weighting_scheme calc
_refine_ls_wR_factor_gt 0.2258
_refine_ls_wR_factor_ref 0.3050
_reflns_number_gt 2953
_reflns_number_total 7409
_reflns_threshold_expression >2sigma(I)
_cod_data_source_file C0DT01061H.TXT
_cod_data_source_block 6692
_cod_database_code 7014693

loop_
_symmetry_equiv_pos_as_xyz
'x, y, z'
'-x, -y, -z'

loop_
_atom_site_label
_atom_site_type_symbol
_atom_site_fract_x
_atom_site_fract_y
_atom_site_fract_z
_atom_site_U_iso_or_equiv
_atom_site_adp_type
_atom_site_occupancy
_atom_site_symmetry_multiplicity
_atom_site_calc_flag
_atom_site_refinement_flags
_atom_site_disorder_assembly
_atom_site_disorder_group
V1 V 0.04246(11) 0.23078(10) 0.72434(11) 0.0370(5) Uani 1 1 d . . .
N1 N -0.0680(5) 0.3138(5) 0.7576(5) 0.0386(17) Uani 1 1 d . . .
N2 N 0.1775(5) 0.3384(5) 0.8409(5) 0.0360(17) Uani 1 1 d . . .
C1 C -0.1851(7) 0.2684(6) 0.7214(8) 0.047(2) Uani 1 1 d . . .
C2 C -0.2759(7) 0.2849(6) 0.6249(7) 0.043(2) Uani 1 1 d . . .
C3 C -0.2573(8) 0.3363(7) 0.5442(7) 0.059(3) Uani 1 1 d . . .
H3 H -0.1789 0.3294 0.5574 0.071 Uiso 1 1 calc R . .
C4 C -0.3374(9) 0.2854(8) 0.4257(8) 0.080(4) Uani 1 1 d . . .
H4A H -0.3213 0.3197 0.3782 0.120 Uiso 1 1 calc R . .
H4B H -0.4154 0.2890 0.4102 0.120 Uiso 1 1 calc R . .
H4C H -0.3259 0.2152 0.4141 0.120 Uiso 1 1 calc R . .
C5 C -0.2672(11) 0.4500(8) 0.5581(9) 0.092(4) Uani 1 1 d . . .
H5A H -0.2534 0.4777 0.5055 0.138 Uiso 1 1 calc R . .
H5B H -0.2116 0.4841 0.6306 0.138 Uiso 1 1 calc R . .
H5C H -0.3427 0.4598 0.5471 0.138 Uiso 1 1 calc R . .
C6 C -0.3849(9) 0.2497(8) 0.6066(9) 0.069(3) Uani 1 1 d . . .
H6 H -0.4474 0.2593 0.5431 0.083 Uiso 1 1 calc R . .
C7 C -0.4060(9) 0.2016(7) 0.6762(10) 0.066(3) Uani 1 1 d . . .
H7 H -0.4807 0.1824 0.6618 0.080 Uiso 1 1 calc R . .
C8 C -0.3151(9) 0.1824(7) 0.7669(9) 0.059(3) Uani 1 1 d . . .
H8 H -0.3287 0.1479 0.8133 0.071 Uiso 1 1 calc R . .
C9 C -0.2033(8) 0.2131(6) 0.7918(7) 0.049(2) Uani 1 1 d . . .
C10 C -0.1053(8) 0.1857(7) 0.8905(8) 0.058(3) Uani 1 1 d . . .
H10 H -0.0420 0.1789 0.8732 0.069 Uiso 1 1 calc R . .
C11 C -0.0610(11) 0.2666(8) 0.9922(8) 0.085(4) Uani 1 1 d . . .
H11A H 0.0018 0.2453 1.0511 0.127 Uiso 1 1 calc R . .
H11B H -0.1211 0.2774 1.0110 0.127 Uiso 1 1 calc R . .
H11C H -0.0353 0.3290 0.9795 0.127 Uiso 1 1 calc R . .
C12 C -0.1327(10) 0.0821(7) 0.9151(8) 0.078(3) Uani 1 1 d . . .
H12A H -0.0670 0.0688 0.9776 0.118 Uiso 1 1 calc R . .
H12B H -0.1517 0.0288 0.8529 0.118 Uiso 1 1 calc R . .
H12C H -0.1964 0.0844 0.9299 0.118 Uiso 1 1 calc R . .
C13 C -0.1315(8) 0.4648(7) 0.8342(7) 0.057(3) Uani 1 1 d . . .
H13A H -0.2043 0.4223 0.7969 0.086 Uiso 1 1 calc R . .
H13B H -0.1386 0.5272 0.8073 0.086 Uiso 1 1 calc R . .
H13C H -0.1069 0.4801 0.9113 0.086 Uiso 1 1 calc R . .
C14 C -0.0441(7) 0.4096(6) 0.8139(7) 0.045(2) Uani 1 1 d . . .
C15 C 0.0654(7) 0.4643(6) 0.8654(6) 0.040(2) Uani 1 1 d . . .
H15 H 0.0693 0.5339 0.8887 0.048 Uiso 1 1 calc R . .
C16 C 0.1694(7) 0.4304(6) 0.8872(6) 0.041(2) Uani 1 1 d . . .
C17 C 0.2759(7) 0.5049(6) 0.9712(7) 0.053(3) Uani 1 1 d . . .
H17A H 0.3435 0.4747 0.9817 0.079 Uiso 1 1 calc R . .
H17B H 0.2743 0.5198 1.0395 0.079 Uiso 1 1 calc R . .
H17C H 0.2765 0.5669 0.9450 0.079 Uiso 1 1 calc R . .
C18 C 0.2941(6) 0.3117(5) 0.8854(6) 0.037(2) Uani 1 1 d . . .
C19 C 0.3606(7) 0.3266(6) 0.8330(7) 0.043(2) Uani 1 1 d . . .
C20 C 0.3195(7) 0.3786(6) 0.7362(7) 0.047(2) Uani 1 1 d . . .
H20 H 0.2357 0.3715 0.7009 0.057 Uiso 1 1 calc R . .
C21 C 0.3659(11) 0.4940(7) 0.7749(8) 0.076(3) Uani 1 1 d . . .
H21A H 0.3390 0.5263 0.7128 0.114 Uiso 1 1 calc R . .
H21B H 0.4482 0.5026 0.8118 0.114 Uiso 1 1 calc R . .
H21C H 0.3394 0.5245 0.8242 0.114 Uiso 1 1 calc R . .
C22 C 0.3543(8) 0.3354(8) 0.6508(8) 0.065(3) Uani 1 1 d . . .
H22A H 0.3241 0.3714 0.5915 0.097 Uiso 1 1 calc R . .
H22B H 0.3243 0.2643 0.6235 0.097 Uiso 1 1 calc R . .
H22C H 0.4364 0.3432 0.6833 0.097 Uiso 1 1 calc R . .
C23 C 0.4689(7) 0.2963(6) 0.8781(7) 0.047(2) Uani 1 1 d . . .
H23 H 0.5140 0.3044 0.8444 0.057 Uiso 1 1 calc R . .
C24 C 0.5123(8) 0.2549(7) 0.9708(8) 0.053(2) Uani 1 1 d . . .
H24 H 0.5848 0.2344 0.9980 0.063 Uiso 1 1 calc R . .
C25 C 0.4465(8) 0.2439(6) 1.0239(7) 0.054(3) Uani 1 1 d . . .
H25 H 0.4769 0.2177 1.0876 0.065 Uiso 1 1 calc R . .
C26 C 0.3354(7) 0.2716(6) 0.9826(7) 0.042(2) Uani 1 1 d . . .
C27 C 0.2708(7) 0.2640(6) 1.0442(7) 0.047(2) Uani 1 1 d . . .
H27 H 0.2031 0.2987 1.0111 0.057 Uiso 1 1 calc R . .
C28 C 0.3419(10) 0.3178(8) 1.1658(8) 0.080(3) Uani 1 1 d . . .
H28A H 0.2966 0.3128 1.2023 0.120 Uiso 1 1 calc R . .
H28B H 0.3639 0.3884 1.1702 0.120 Uiso 1 1 calc R . .
H28C H 0.4093 0.2857 1.2003 0.120 Uiso 1 1 calc R . .
C29 C 0.2289(9) 0.1532(8) 1.0394(8) 0.071(3) Uani 1 1 d . . .
H29A H 0.1864 0.1530 1.0792 0.106 Uiso 1 1 calc R . .
H29B H 0.2937 0.1173 1.0715 0.106 Uiso 1 1 calc R . .
H29C H 0.1806 0.1201 0.9645 0.106 Uiso 1 1 calc R . .
C30 C -0.0923(7) 0.1245(6) 0.5618(6) 0.036(2) Uani 1 1 d . . .
H30 H -0.1712 0.1402 0.5306 0.043 Uiso 1 1 calc R . .
C31 C -0.0607(6) 0.0659(6) 0.6387(6) 0.038(2) Uani 1 1 d . . .
C32 C 0.0588(7) 0.0709(6) 0.7155(6) 0.039(2) Uani 1 1 d . . .
H32 H 0.0830 0.0404 0.7804 0.047 Uiso 1 1 calc R . .
C33 C 0.1401(7) 0.1034(6) 0.6814(6) 0.038(2) Uani 1 1 d . . .
C34 C 0.1068(7) 0.1653(6) 0.6038(6) 0.038(2) Uani 1 1 d . . .
H34 H 0.1667 0.2075 0.5999 0.046 Uiso 1 1 calc R . .
C35 C -0.0106(6) 0.1903(6) 0.5510(6) 0.036(2) Uani 1 1 d . . .
C36 C -0.1460(7) -0.0082(6) 0.6428(6) 0.041(2) Uani 1 1 d . . .
C37 C -0.2599(7) 0.0057(6) 0.6083(7) 0.044(2) Uani 1 1 d . . .
H37 H -0.2834 0.0667 0.5872 0.053 Uiso 1 1 calc R . .
C38 C -0.3386(7) -0.0668(7) 0.6042(7) 0.053(3) Uani 1 1 d . . .
H38 H -0.4143 -0.0550 0.5789 0.064 Uiso 1 1 calc R . .
C39 C -0.3071(9) -0.1566(8) 0.6367(7) 0.064(3) Uani 1 1 d . . .
H39 H -0.3606 -0.2053 0.6348 0.076 Uiso 1 1 calc R . .
C40 C -0.1946(9) -0.1739(7) 0.6725(8) 0.063(3) Uani 1 1 d . . .
H40 H -0.1722 -0.2350 0.6937 0.076 Uiso 1 1 calc R . .
C41 C -0.1158(8) -0.1002(7) 0.6765(7) 0.053(2) Uani 1 1 d . . .
H41 H -0.0400 -0.1120 0.7026 0.064 Uiso 1 1 calc R . .
C42 C 0.2552(7) 0.0661(6) 0.7247(6) 0.040(2) Uani 1 1 d . . .
C43 C 0.3027(7) 0.0289(6) 0.8207(7) 0.051(2) Uani 1 1 d . . .
H43 H 0.2675 0.0354 0.8648 0.061 Uiso 1 1 calc R . .
C44 C 0.3992(8) -0.0166(7) 0.8524(8) 0.055(3) Uani 1 1 d . . .
H44 H 0.4276 -0.0428 0.9160 0.066 Uiso 1 1 calc R . .
C45 C 0.4554(8) -0.0242(8) 0.7899(9) 0.069(3) Uani 1 1 d . . .
H45 H 0.5228 -0.0536 0.8127 0.083 Uiso 1 1 calc R . .
C46 C 0.4114(8) 0.0115(6) 0.6950(9) 0.060(3) Uani 1 1 d . . .
H46 H 0.4482 0.0064 0.6522 0.072 Uiso 1 1 calc R . .
C47 C 0.3103(7) 0.0560(6) 0.6625(8) 0.048(2) Uani 1 1 d . . .
H47 H 0.2797 0.0794 0.5970 0.057 Uiso 1 1 calc R . .
C48 C -0.0446(7) 0.2455(6) 0.4618(7) 0.041(2) Uani 1 1 d . . .
C49 C 0.0137(8) 0.3395(7) 0.4715(8) 0.067(3) Uani 1 1 d . . .
H49 H 0.0761 0.3692 0.5385 0.080 Uiso 1 1 calc R . .
C50 C -0.0180(9) 0.3896(8) 0.3854(9) 0.078(3) Uani 1 1 d . . .
H50 H 0.0204 0.4536 0.3963 0.094 Uiso 1 1 calc R . .
C51 C -0.1049(10) 0.3463(9) 0.2847(8) 0.075(3) Uani 1 1 d . . .
H51 H -0.1232 0.3781 0.2255 0.090 Uiso 1 1 calc R . .
C52 C -0.1648(10) 0.2552(9) 0.2724(8) 0.074(3) Uani 1 1 d . . .
H52 H -0.2274 0.2269 0.2049 0.089 Uiso 1 1 calc R . .
C53 C -0.1346(8) 0.2047(7) 0.3571(7) 0.058(3) Uani 1 1 d . . .
H53 H -0.1752 0.1414 0.3448 0.069 Uiso 1 1 calc R . .

loop_
_atom_site_aniso_label
_atom_site_aniso_U_11
_atom_site_aniso_U_22
_atom_site_aniso_U_33
_atom_site_aniso_U_23
_atom_site_aniso_U_13
_atom_site_aniso_U_12
V1 0.0320(8) 0.0360(8) 0.0370(9) 0.0064(6) 0.0118(6) 0.0032(6)
N1 0.039(4) 0.035(4) 0.041(4) 0.008(3) 0.017(3) 0.008(3)
N2 0.038(4) 0.030(4) 0.032(4) 0.006(3) 0.010(3) 0.004(3)
C1 0.047(6) 0.030(5) 0.072(6) 0.007(4) 0.035(5) 0.005(4)
C2 0.025(5) 0.043(5) 0.055(6) 0.009(4) 0.013(4) 0.009(4)
C3 0.054(6) 0.057(6) 0.048(6) 0.023(5) 0.005(5) 0.009(5)
C4 0.066(7) 0.069(7) 0.076(8) 0.013(6) 0.008(6) 0.016(6)
C5 0.127(10) 0.062(7) 0.080(8) 0.020(6) 0.044(8) 0.007(7)
C6 0.056(7) 0.062(7) 0.070(7) 0.011(6) 0.012(6) 0.025(6)
C7 0.056(7) 0.051(6) 0.102(9) 0.015(6) 0.046(7) 0.003(5)
C8 0.065(7) 0.049(6) 0.075(7) 0.013(5) 0.042(6) 0.013(5)
C9 0.049(6) 0.036(5) 0.058(6) -0.001(4) 0.026(5) 0.006(4)
C10 0.055(6) 0.052(6) 0.061(6) 0.009(5) 0.023(5) 0.007(5)
C11 0.117(9) 0.059(7) 0.063(7) 0.015(5) 0.028(7) 0.019(6)
C12 0.105(9) 0.054(7) 0.071(7) 0.025(5) 0.034(7) 0.008(6)
C13 0.061(6) 0.046(5) 0.064(6) 0.002(5) 0.030(5) 0.021(5)
C14 0.053(6) 0.038(5) 0.040(5) 0.006(4) 0.018(5) 0.012(4)
C15 0.039(5) 0.031(5) 0.047(5) 0.002(4) 0.019(4) 0.010(4)
C16 0.052(6) 0.025(5) 0.027(4) 0.001(3) 0.006(4) -0.009(4)
C17 0.050(5) 0.039(5) 0.055(6) 0.001(4) 0.017(5) -0.007(4)
C18 0.027(4) 0.026(4) 0.038(5) 0.001(4) 0.002(4) -0.003(3)
C19 0.033(5) 0.045(5) 0.044(5) 0.003(4) 0.014(4) -0.005(4)
C20 0.046(5) 0.055(6) 0.047(5) 0.015(4) 0.026(4) 0.008(4)
C21 0.132(10) 0.039(6) 0.075(7) 0.016(5) 0.064(7) 0.002(6)
C22 0.064(7) 0.069(7) 0.073(7) 0.027(5) 0.037(6) 0.012(5)
C23 0.041(5) 0.046(5) 0.060(6) 0.005(5) 0.030(5) 0.003(4)
C24 0.046(6) 0.053(6) 0.054(6) 0.020(5) 0.017(5) 0.007(5)
C25 0.050(6) 0.042(5) 0.043(5) 0.004(4) 0.002(5) 0.001(4)
C26 0.040(5) 0.040(5) 0.039(5) 0.014(4) 0.010(4) 0.005(4)
C27 0.046(5) 0.050(5) 0.042(5) 0.023(4) 0.013(4) 0.010(4)
C28 0.109(9) 0.076(7) 0.052(6) -0.002(5) 0.041(6) -0.007(6)
C29 0.066(7) 0.077(8) 0.060(6) 0.018(5) 0.022(5) 0.008(6)
C30 0.033(5) 0.031(4) 0.042(5) 0.008(4) 0.016(4) 0.013(4)
C31 0.031(5) 0.035(5) 0.037(5) 0.006(4) 0.009(4) 0.008(4)
C32 0.046(5) 0.032(5) 0.036(5) 0.014(4) 0.013(4) 0.008(4)
C33 0.035(5) 0.037(5) 0.036(5) 0.006(4) 0.013(4) -0.001(4)
C34 0.044(5) 0.036(5) 0.032(5) -0.002(4) 0.019(4) 0.005(4)
C35 0.033(5) 0.032(5) 0.046(5) 0.017(4) 0.016(4) 0.011(4)
C36 0.036(5) 0.036(5) 0.040(5) 0.005(4) 0.009(4) 0.003(4)
C37 0.041(5) 0.036(5) 0.063(6) 0.008(4) 0.031(5) 0.001(4)
C38 0.036(5) 0.059(6) 0.058(6) 0.013(5) 0.016(5) 0.005(5)
C39 0.061(7) 0.061(7) 0.048(6) 0.010(5) 0.012(5) -0.019(5)
C40 0.064(7) 0.048(6) 0.073(7) 0.018(5) 0.027(6) 0.000(5)
C41 0.036(5) 0.055(6) 0.060(6) 0.014(5) 0.016(4) 0.002(5)
C42 0.032(5) 0.040(5) 0.032(5) 0.003(4) 0.003(4) 0.002(4)
C43 0.049(6) 0.043(5) 0.047(5) 0.009(4) 0.011(5) 0.009(4)
C44 0.052(6) 0.057(6) 0.046(6) 0.020(5) 0.013(5) 0.018(5)
C45 0.040(6) 0.062(7) 0.070(7) 0.016(6) -0.003(6) 0.012(5)
C46 0.050(6) 0.041(5) 0.089(8) 0.004(5) 0.034(6) 0.008(5)
C47 0.039(5) 0.039(5) 0.057(6) 0.005(4) 0.017(5) 0.005(4)
C48 0.036(5) 0.033(5) 0.050(5) 0.016(4) 0.016(4) 0.007(4)
C49 0.055(6) 0.068(7) 0.056(6) 0.027(5) 0.006(5) -0.009(5)
C50 0.074(7) 0.071(7) 0.077(8) 0.041(6) 0.019(7) -0.005(6)
C51 0.076(8) 0.084(8) 0.055(7) 0.041(6) 0.015(6) 0.011(6)
C52 0.079(8) 0.085(8) 0.050(6) 0.034(6) 0.017(6) 0.012(7)
C53 0.061(6) 0.046(5) 0.046(6) 0.014(4) 0.009(5) -0.002(5)

loop_
_atom_type_symbol
_atom_type_description
_atom_type_scat_dispersion_real
_atom_type_scat_dispersion_imag
_atom_type_scat_source
C C 0.0033 0.0016 'International Tables Vol C Tables 4.2.6.8 and 6.1.1.4'
H H 0.0000 0.0000 'International Tables Vol C Tables 4.2.6.8 and 6.1.1.4'
N N 0.0061 0.0033 'International Tables Vol C Tables 4.2.6.8 and 6.1.1.4'
V V 0.3005 0.5294 'International Tables Vol C Tables 4.2.6.8 and 6.1.1.4'

loop_
_geom_angle_atom_site_label_1
_geom_angle_atom_site_label_2
_geom_angle_atom_site_label_3
_geom_angle
_geom_angle_site_symmetry_1
_geom_angle_site_symmetry_3
_geom_angle_publ_flag
N1 V1 N2 88.9(3) . . ?
N1 V1 C32 130.4(3) . . ?
N2 V1 C32 119.9(3) . . ?
N1 V1 C35 113.1(3) . . ?
N2 V1 C35 127.2(3) . . ?
C32 V1 C35 82.2(3) . . ?
N1 V1 C34 149.8(3) . . ?
N2 V1 C34 103.8(3) . . ?
C32 V1 C34 66.1(3) . . ?
C35 V1 C34 38.1(3) . . ?
N1 V1 C30 98.3(3) . . ?
N2 V1 C30 164.4(3) . . ?
C32 V1 C30 65.0(3) . . ?
C35 V1 C30 37.2(3) . . ?
C34 V1 C30 63.6(3) . . ?
N1 V1 C33 166.9(3) . . ?
N2 V1 C33 101.6(3) . . ?
C32 V1 C33 36.9(3) . . ?
C35 V1 C33 66.7(3) . . ?
C34 V1 C33 34.8(3) . . ?
C30 V1 C33 73.5(3) . . ?
N1 V1 C31 104.8(3) . . ?
N2 V1 C31 156.1(2) . . ?
C32 V1 C31 36.9(3) . . ?
C35 V1 C31 65.5(3) . . ?
C34 V1 C31 74.0(3) . . ?
C30 V1 C31 33.6(3) . . ?
C33 V1 C31 62.7(3) . . ?
C14 N1 C1 112.8(7) . . ?
C14 N1 V1 126.6(6) . . ?
C1 N1 V1 120.6(5) . . ?
C16 N2 C18 114.4(6) . . ?
C16 N2 V1 126.3(5) . . ?
C18 N2 V1 119.1(4) . . ?
C2 C1 C9 121.9(8) . . ?
C2 C1 N1 120.8(8) . . ?
C9 C1 N1 117.2(8) . . ?
C6 C2 C1 115.5(9) . . ?
C6 C2 C3 122.0(8) . . ?
C1 C2 C3 122.5(8) . . ?
C4 C3 C2 112.7(8) . . ?
C4 C3 C5 108.7(8) . . ?
C2 C3 C5 113.8(9) . . ?
C4 C3 H3 107.1 . . ?
C2 C3 H3 107.1 . . ?
C5 C3 H3 107.1 . . ?
C3 C4 H4A 109.5 . . ?
C3 C4 H4B 109.5 . . ?
H4A C4 H4B 109.5 . . ?
C3 C4 H4C 109.5 . . ?
H4A C4 H4C 109.5 . . ?
H4B C4 H4C 109.5 . . ?
C3 C5 H5A 109.5 . . ?
C3 C5 H5B 109.5 . . ?
H5A C5 H5B 109.5 . . ?
C3 C5 H5C 109.5 . . ?
H5A C5 H5C 109.5 . . ?
H5B C5 H5C 109.5 . . ?
C7 C6 C2 124.2(9) . . ?
C7 C6 H6 117.9 . . ?
C2 C6 H6 117.9 . . ?
C8 C7 C6 118.6(10) . . ?
C8 C7 H7 120.7 . . ?
C6 C7 H7 120.7 . . ?
C7 C8 C9 121.7(10) . . ?
C7 C8 H8 119.1 . . ?
C9 C8 H8 119.1 . . ?
C8 C9 C1 117.9(9) . . ?
C8 C9 C10 119.8(9) . . ?
C1 C9 C10 122.3(9) . . ?
C11 C10 C9 113.6(8) . . ?
C11 C10 C12 109.4(9) . . ?
C9 C10 C12 113.6(8) . . ?
C11 C10 H10 106.6 . . ?
C9 C10 H10 106.6 . . ?
C12 C10 H10 106.6 . . ?
C10 C11 H11A 109.5 . . ?
C10 C11 H11B 109.5 . . ?
H11A C11 H11B 109.5 . . ?
C10 C11 H11C 109.5 . . ?
H11A C11 H11C 109.5 . . ?
H11B C11 H11C 109.5 . . ?
C10 C12 H12A 109.5 . . ?
C10 C12 H12B 109.5 . . ?
H12A C12 H12B 109.5 . . ?
C10 C12 H12C 109.5 . . ?
H12A C12 H12C 109.5 . . ?
H12B C12 H12C 109.5 . . ?
C14 C13 H13A 109.5 . . ?
C14 C13 H13B 109.5 . . ?
H13A C13 H13B 109.5 . . ?
C14 C13 H13C 109.5 . . ?
H13A C13 H13C 109.5 . . ?
H13B C13 H13C 109.5 . . ?
N1 C14 C15 122.6(8) . . ?
N1 C14 C13 122.9(8) . . ?
C15 C14 C13 114.3(7) . . ?
C16 C15 C14 129.7(7) . . ?
C16 C15 H15 115.2 . . ?
C14 C15 H15 115.2 . . ?
N2 C16 C15 122.8(7) . . ?
N2 C16 C17 121.8(8) . . ?
C15 C16 C17 115.4(7) . . ?
C16 C17 H17A 109.5 . . ?
C16 C17 H17B 109.5 . . ?
H17A C17 H17B 109.5 . . ?
C16 C17 H17C 109.5 . . ?
H17A C17 H17C 109.5 . . ?
H17B C17 H17C 109.5 . . ?
C19 C18 C26 122.8(7) . . ?
C19 C18 N2 120.4(7) . . ?
C26 C18 N2 116.8(8) . . ?
C23 C19 C18 117.0(8) . . ?
C23 C19 C20 121.0(9) . . ?
C18 C19 C20 121.9(7) . . ?
C19 C20 C22 114.3(7) . . ?
C19 C20 C21 110.3(7) . . ?
C22 C20 C21 107.7(8) . . ?
C19 C20 H20 108.1 . . ?
C22 C20 H20 108.1 . . ?
C21 C20 H20 108.1 . . ?
C20 C21 H21A 109.5 . . ?
C20 C21 H21B 109.5 . . ?
H21A C21 H21B 109.5 . . ?
C20 C21 H21C 109.5 . . ?
H21A C21 H21C 109.5 . . ?
H21B C21 H21C 109.5 . . ?
C20 C22 H22A 109.5 . . ?
C20 C22 H22B 109.5 . . ?
H22A C22 H22B 109.5 . . ?
C20 C22 H22C 109.5 . . ?
H22A C22 H22C 109.5 . . ?
H22B C22 H22C 109.5 . . ?
C24 C23 C19 122.6(9) . . ?
C24 C23 H23 118.7 . . ?
C19 C23 H23 118.7 . . ?
C23 C24 C25 119.6(9) . . ?
C23 C24 H24 120.2 . . ?
C25 C24 H24 120.2 . . ?
C26 C25 C24 121.3(9) . . ?
C26 C25 H25 119.4 . . ?
C24 C25 H25 119.4 . . ?
C25 C26 C18 116.7(9) . . ?
C25 C26 C27 119.7(8) . . ?
C18 C26 C27 123.5(7) . . ?
C26 C27 C29 113.2(8) . . ?
C26 C27 C28 112.0(8) . . ?
C29 C27 C28 108.5(8) . . ?
C26 C27 H27 107.6 . . ?
C29 C27 H27 107.6 . . ?
C28 C27 H27 107.6 . . ?
C27 C28 H28A 109.5 . . ?
C27 C28 H28B 109.5 . . ?
H28A C28 H28B 109.5 . . ?
C27 C28 H28C 109.5 . . ?
H28A C28 H28C 109.5 . . ?
H28B C28 H28C 109.5 . . ?
C27 C29 H29A 109.5 . . ?
C27 C29 H29B 109.5 . . ?
H29A C29 H29B 109.5 . . ?
C27 C29 H29C 109.5 . . ?
H29A C29 H29C 109.5 . . ?
H29B C29 H29C 109.5 . . ?
C31 C30 C35 122.7(7) . . ?
C31 C30 V1 74.4(5) . . ?
C35 C30 V1 65.3(4) . . ?
C31 C30 H30 117.0 . . ?
C35 C30 H30 117.0 . . ?
V1 C30 H30 117.0 . . ?
C30 C31 C32 119.3(8) . . ?
C30 C31 C36 121.9(7) . . ?
C32 C31 C36 118.7(7) . . ?
C30 C31 V1 72.0(5) . . ?
C32 C31 V1 63.7(4) . . ?
C36 C31 V1 140.7(6) . . ?
C31 C32 C33 116.7(7) . . ?
C31 C32 V1 79.5(4) . . ?
C33 C32 V1 79.3(5) . . ?
C31 C32 H32 121.0 . . ?
C33 C32 H32 121.0 . . ?
V1 C32 H32 121.0 . . ?
C34 C33 C32 118.3(7) . . ?
C34 C33 C42 121.4(8) . . ?
C32 C33 C42 120.2(7) . . ?
C34 C33 V1 70.5(4) . . ?
C32 C33 V1 63.7(4) . . ?
C42 C33 V1 141.9(5) . . ?
C33 C34 C35 121.2(8) . . ?
C33 C34 V1 74.7(5) . . ?
C35 C34 V1 65.9(4) . . ?
C33 C34 H34 118.3 . . ?
C35 C34 H34 118.3 . . ?
V1 C34 H34 118.3 . . ?
C30 C35 C48 122.2(7) . . ?
C30 C35 C34 114.1(7) . . ?
C48 C35 C34 119.1(7) . . ?
C30 C35 V1 77.5(5) . . ?
C48 C35 V1 135.3(6) . . ?
C34 C35 V1 76.0(4) . . ?
C37 C36 C41 115.8(8) . . ?
C37 C36 C31 123.5(7) . . ?
C41 C36 C31 120.7(7) . . ?
C38 C37 C36 122.5(8) . . ?
C38 C37 H37 118.8 . . ?
C36 C37 H37 118.8 . . ?
C39 C38 C37 120.7(8) . . ?
C39 C38 H38 119.7 . . ?
C37 C38 H38 119.7 . . ?
C38 C39 C40 119.1(9) . . ?
C38 C39 H39 120.5 . . ?
C40 C39 H39 120.5 . . ?
C39 C40 C41 119.8(9) . . ?
C39 C40 H40 120.1 . . ?
C41 C40 H40 120.1 . . ?
C40 C41 C36 122.2(8) . . ?
C40 C41 H41 118.9 . . ?
C36 C41 H41 118.9 . . ?
C47 C42 C43 117.2(8) . . ?
C47 C42 C33 120.1(7) . . ?
C43 C42 C33 122.1(9) . . ?
C44 C43 C42 122.0(10) . . ?
C44 C43 H43 119.0 . . ?
C42 C43 H43 119.0 . . ?
C43 C44 C45 120.1(9) . . ?
C43 C44 H44 119.9 . . ?
C45 C44 H44 119.9 . . ?
C46 C45 C44 119.7(9) . . ?
C46 C45 H45 120.2 . . ?
C44 C45 H45 120.2 . . ?
C45 C46 C47 119.3(10) . . ?
C45 C46 H46 120.3 . . ?
C47 C46 H46 120.3 . . ?
C42 C47 C46 121.7(9) . . ?
C42 C47 H47 119.2 . . ?
C46 C47 H47 119.2 . . ?
C53 C48 C49 114.9(8) . . ?
C53 C48 C35 121.8(7) . . ?
C49 C48 C35 123.2(7) . . ?
C50 C49 C48 122.4(9) . . ?
C50 C49 H49 118.8 . . ?
C48 C49 H49 118.8 . . ?
C51 C50 C49 120.6(10) . . ?
C51 C50 H50 119.7 . . ?
C49 C50 H50 119.7 . . ?
C52 C51 C50 118.6(10) . . ?
C52 C51 H51 120.7 . . ?
C50 C51 H51 120.7 . . ?
C51 C52 C53 121.4(10) . . ?
C51 C52 H52 119.3 . . ?
C53 C52 H52 119.3 . . ?
C52 C53 C48 122.0(9) . . ?
C52 C53 H53 119.0 . . ?
C48 C53 H53 119.0 . . ?

loop_
_geom_bond_atom_site_label_1
_geom_bond_atom_site_label_2
_geom_bond_distance
_geom_bond_site_symmetry_2
_geom_bond_publ_flag
V1 N1 2.057(7) . ?
V1 N2 2.071(6) . ?
V1 C32 2.152(7) . ?
V1 C35 2.168(8) . ?
V1 C34 2.305(8) . ?
V1 C30 2.330(7) . ?
V1 C33 2.358(8) . ?
V1 C31 2.360(8) . ?
N1 C14 1.337(10) . ?
N1 C1 1.460(10) . ?
N2 C16 1.334(9) . ?
N2 C18 1.464(9) . ?
C1 C2 1.397(11) . ?
C1 C9 1.420(13) . ?
C2 C6 1.392(14) . ?
C2 C3 1.518(13) . ?
C3 C4 1.522(12) . ?
C3 C5 1.524(13) . ?
C3 H3 0.9800 . ?
C4 H4A 0.9600 . ?
C4 H4B 0.9600 . ?
C4 H4C 0.9600 . ?
C5 H5A 0.9600 . ?
C5 H5B 0.9600 . ?
C5 H5C 0.9600 . ?
C6 C7 1.371(15) . ?
C6 H6 0.9300 . ?
C7 C8 1.363(13) . ?
C7 H7 0.9300 . ?
C8 C9 1.384(13) . ?
C8 H8 0.9300 . ?
C9 C10 1.513(12) . ?
C10 C11 1.499(13) . ?
C10 C12 1.547(13) . ?
C10 H10 0.9800 . ?
C11 H11A 0.9600 . ?
C11 H11B 0.9600 . ?
C11 H11C 0.9600 . ?
C12 H12A 0.9600 . ?
C12 H12B 0.9600 . ?
C12 H12C 0.9600 . ?
C13 C14 1.514(12) . ?
C13 H13A 0.9600 . ?
C13 H13B 0.9600 . ?
C13 H13C 0.9600 . ?
C14 C15 1.392(11) . ?
C15 C16 1.385(11) . ?
C15 H15 0.9300 . ?
C16 C17 1.533(10) . ?
C17 H17A 0.9600 . ?
C17 H17B 0.9600 . ?
C17 H17C 0.9600 . ?
C18 C19 1.412(12) . ?
C18 C26 1.420(11) . ?
C19 C23 1.388(11) . ?
C19 C20 1.509(12) . ?
C20 C22 1.520(13) . ?
C20 C21 1.550(12) . ?
C20 H20 0.9800 . ?
C21 H21A 0.9600 . ?
C21 H21B 0.9600 . ?
C21 H21C 0.9600 . ?
C22 H22A 0.9600 . ?
C22 H22B 0.9600 . ?
C22 H22C 0.9600 . ?
C23 C24 1.379(12) . ?
C23 H23 0.9300 . ?
C24 C25 1.401(13) . ?
C24 H24 0.9300 . ?
C25 C26 1.407(12) . ?
C25 H25 0.9300 . ?
C26 C27 1.483(12) . ?
C27 C29 1.541(13) . ?
C27 C28 1.548(12) . ?
C27 H27 0.9800 . ?
C28 H28A 0.9600 . ?
C28 H28B 0.9600 . ?
C28 H28C 0.9600 . ?
C29 H29A 0.9600 . ?
C29 H29B 0.9600 . ?
C29 H29C 0.9600 . ?
C30 C31 1.355(11) . ?
C30 C35 1.442(11) . ?
C30 H30 0.9800 . ?
C31 C32 1.440(10) . ?
C31 C36 1.497(12) . ?
C32 C33 1.442(11) . ?
C32 H32 0.9800 . ?
C33 C34 1.394(11) . ?
C33 C42 1.504(11) . ?
C34 C35 1.466(10) . ?
C34 H34 0.9800 . ?
C35 C48 1.456(11) . ?
C36 C37 1.390(11) . ?
C36 C41 1.397(11) . ?
C37 C38 1.367(12) . ?
C37 H37 0.9300 . ?
C38 C39 1.368(12) . ?
C38 H38 0.9300 . ?
C39 C40 1.382(13) . ?
C39 H39 0.9300 . ?
C40 C41 1.379(13) . ?
C40 H40 0.9300 . ?
C41 H41 0.9300 . ?
C42 C47 1.372(12) . ?
C42 C43 1.386(11) . ?
C43 C44 1.357(12) . ?
C43 H43 0.9300 . ?
C44 C45 1.386(14) . ?
C44 H44 0.9300 . ?
C45 C46 1.362(14) . ?
C45 H45 0.9300 . ?
C46 C47 1.400(12) . ?
C46 H46 0.9300 . ?
C47 H47 0.9300 . ?
C48 C53 1.400(11) . ?
C48 C49 1.399(12) . ?
C49 C50 1.379(13) . ?
C49 H49 0.9300 . ?
C50 C51 1.359(13) . ?
C50 H50 0.9300 . ?
C51 C52 1.366(14) . ?
C51 H51 0.9300 . ?
C52 C53 1.368(12) . ?
C52 H52 0.9300 . ?
C53 H53 0.9300 . ?
